data_7244205
loop_
_publ_author_name
'Shircliff, Anthony D.'
'Allbritton, Elisabeth M. A.'
'Davilla, Dustin J.'
'Gorbet, Michael-Joseph'
'Jones, Donald G.'
'Tresp, David S.'
'Allen, Michael B.'
'Shrestha, Alina'
'Burgess, Gwendolyn E.'
'Eze, John I.'
'Fernandez, Andrea T.'
'Ramirez, Daniel'
'Shoff, Kody J.'
'Crispin, Garet G.'
'Crone, Sarah B.'
'Flinn, Michael'
'Tran, Tien'
'Bryce, Darby S.'
'Bond, Abbagale L.'
'Shockey, Dylan W.'
'Oliver, Allen G.'
'Krause, Jeanette A.'
'Prior, Timothy J.'
'Hubin, Timothy J.'

_publ_section_title
;
 Expanding and quantifying the crystal chemistry of the flexible ligand
 15aneN5
;
_journal_issue 6
_journal_name_full CrystEngComm
_journal_page_first 1218
_journal_page_last 1236
_journal_paper_doi 10.1039/D1CE01534F
_journal_volume 24
_journal_year 2022
_chemical_formula_moiety 'C10 H25 Cl4 Co2 N5'
_chemical_formula_sum 'C10 H25 Cl4 Co2 N5'
_chemical_formula_weight 475.01
_space_group_crystal_system orthorhombic
_space_group_IT_number 19
_space_group_name_Hall 'P 2ac 2ab'
_space_group_name_H-M_alt 'P 21 21 21'
_atom_sites_solution_hydrogens geom
_audit_creation_date 2021-07-22
_audit_creation_method
;
Olex2 1.3
(compiled 2020.11.12 svn.r5f609507 for OlexSys, GUI svn.r6272)
;
_audit_update_record
;
2021-08-04 deposited with the CCDC.	2022-01-04 downloaded from the CCDC.
;
_cell_angle_alpha 90
_cell_angle_beta 90
_cell_angle_gamma 90
_cell_formula_units_Z 4
_cell_length_a 8.6520(8)
_cell_length_b 11.9224(10)
_cell_length_c 18.0909(15)
_cell_measurement_reflns_used 9816
_cell_measurement_temperature 150
_cell_measurement_theta_max 31.008
_cell_measurement_theta_min 2.4505
_cell_volume 1866.1(3)
_computing_cell_refinement 'Bruker SAINT v8.37A'
_computing_data_collection 'Bruker APEX3 v2016.1.0'
_computing_data_reduction 'Bruker SAINT v8.37A'
_computing_molecular_graphics 'Olex2 1.3 (Dolomanov et al., 2009)'
_computing_publication_material 'Olex2 1.3 (Dolomanov et al., 2009)'
_computing_structure_refinement 'SHELXL 2018/3 (Sheldrick, 2015)'
_diffrn_ambient_temperature 150
_diffrn_measured_fraction_theta_full 1.000
_diffrn_measured_fraction_theta_max 0.998
_diffrn_measurement_device_type 'Bruker PHOTON100 CMOS'
_diffrn_measurement_method 'omega-phi scans'
_diffrn_radiation_monochromator 'Si-<111> channel cut crystal'
_diffrn_radiation_type synchrotron
_diffrn_radiation_wavelength 0.7749
_diffrn_reflns_av_R_equivalents 0.0520
_diffrn_reflns_av_unetI/netI 0.0292
_diffrn_reflns_Laue_measured_fraction_full 1.000
_diffrn_reflns_Laue_measured_fraction_max 0.998
_diffrn_reflns_limit_h_max 11
_diffrn_reflns_limit_h_min -11
_diffrn_reflns_limit_k_max 15
_diffrn_reflns_limit_k_min -15
_diffrn_reflns_limit_l_max 24
_diffrn_reflns_limit_l_min -23
_diffrn_reflns_number 39234
_diffrn_reflns_point_group_measured_fraction_full 1.000
_diffrn_reflns_point_group_measured_fraction_max 0.998
_diffrn_reflns_theta_full 27.706
_diffrn_reflns_theta_max 31.121
_diffrn_reflns_theta_min 2.231
_diffrn_source synchrotron
_exptl_absorpt_coefficient_mu 2.966
_exptl_absorpt_correction_T_max 0.9281
_exptl_absorpt_correction_T_min 0.7914
_exptl_absorpt_correction_type multi-scan
_exptl_absorpt_process_details
;
SADABS-2014/5 
 Estimated minimum and maximum transmission:  0.7914  0.9281
;
_exptl_crystal_colour blue
_exptl_crystal_colour_primary blue
_exptl_crystal_density_diffrn 1.691
_exptl_crystal_description plate
_exptl_crystal_F_000 968
_exptl_crystal_size_max 0.06
_exptl_crystal_size_mid 0.02
_exptl_crystal_size_min 0.02
_refine_diff_density_max 1.131
_refine_diff_density_min -0.261
_refine_diff_density_rms 0.065
_refine_ls_abs_structure_details
;
 Refined as an inversion twin.
;
_refine_ls_abs_structure_Flack 0.014(12)
_refine_ls_extinction_method none
_refine_ls_goodness_of_fit_ref 1.043
_refine_ls_hydrogen_treatment constr
_refine_ls_matrix_type full
_refine_ls_number_parameters 196
_refine_ls_number_reflns 4616
_refine_ls_number_restraints 10
_refine_ls_restrained_S_all 1.043
_refine_ls_R_factor_all 0.0259
_refine_ls_R_factor_gt 0.0238
_refine_ls_shift/su_max 0.001
_refine_ls_shift/su_mean 0.000
_refine_ls_structure_factor_coef Fsqd
_refine_ls_weighting_details 'w=1/[\s^2^(Fo^2^)+(0.0350P)^2^+0.1814P] where P=(Fo^2^+2Fc^2^)/3'
_refine_ls_weighting_scheme calc
_refine_ls_wR_factor_gt 0.0602
_refine_ls_wR_factor_ref 0.0612
_reflns_Friedel_coverage 0.758
_reflns_Friedel_fraction_full 1.000
_reflns_Friedel_fraction_max 0.998
_reflns_number_gt 4380
_reflns_number_total 4616
_reflns_threshold_expression 'I > 2\s(I)'
_cod_data_source_file d1ce01534f2.cif
_cod_data_source_block dsb04ap212121
_cod_depositor_comments 'Adding full bibliography for 7244202--7244217.cif.'
_cod_database_code 7244205
_shelx_shelxl_version_number 2018/3
_shelx_space_group_comment
;
The symmetry employed for this shelxl refinement is uniquely defined
by the following loop, which should always be used as a source of
symmetry information in preference to the above space-group names.
They are only intended as comments.
;
_shelx_estimated_absorpt_t_max 0.943
_shelx_estimated_absorpt_t_min 0.842
_olex2_refinement_description
;
1. Twinned data refinement
 Scales: 0.98572
 0.01428
2. Restrained distances
 N3-H3 \\sim N4-H4 \\sim N5-H5 \\sim N1-H1 \\sim N2-H2
 with sigma of 0.02
3.a Ternary CH refined with riding coordinates and stretchable bonds:
 N1(H1), N2(H2), N3(H3), N4(H4), N5(H5)
3.b Secondary CH2 refined with riding coordinates:
 C1(H1A,H1B), C2(H2A,H2B), C3(H3A,H3B), C4(H4A,H4B), C5(H5A,H5B), C6(H6A,H6B),
 C7(H7A,H7B), C8(H8A,H8B), C9(H9A,H9B), C10(H10A,H10B)
;
_olex2_submission_special_instructions 'No special instructions were received'

loop_
_space_group_symop_operation_xyz
'x, y, z'
'-x+1/2, -y, z+1/2'
'-x, y+1/2, -z+1/2'
'x+1/2, -y+1/2, -z'

loop_
_atom_site_label
_atom_site_type_symbol
_atom_site_fract_x
_atom_site_fract_y
_atom_site_fract_z
_atom_site_U_iso_or_equiv
_atom_site_adp_type
_atom_site_occupancy
_atom_site_site_symmetry_order
_atom_site_calc_flag
_atom_site_refinement_flags_posn
_atom_site_refinement_flags_adp
_atom_site_refinement_flags_occupancy
_atom_site_disorder_assembly
_atom_site_disorder_group
Co1 Co 0.68899(4) 0.50037(3) 0.35341(2) 0.01888(9) Uani 1 1 d . . . . .
Co2 Co 0.61435(5) 0.52088(3) 0.13665(2) 0.02214(10) Uani 1 1 d . . . . .
Cl1 Cl 0.50782(9) 0.45406(6) 0.24513(4) 0.02610(16) Uani 1 1 d . . . . .
Cl2 Cl 0.82339(10) 0.41103(7) 0.10938(4) 0.03197(18) Uani 1 1 d . . . . .
Cl3 Cl 0.69625(10) 0.69814(6) 0.15622(4) 0.03176(17) Uani 1 1 d . . . . .
Cl4 Cl 0.43352(9) 0.51141(7) 0.04652(4) 0.03129(17) Uani 1 1 d . . . . .
N1 N 0.8834(3) 0.5896(2) 0.40083(15) 0.0289(6) Uani 1 1 d D . . . .
H1 H 0.9080(8) 0.5597(9) 0.4392(12) 0.035 Uiso 1 1 calc DR U . . .
N2 N 0.8798(3) 0.4194(2) 0.29487(16) 0.0320(6) Uani 1 1 d D . . . .
H2 H 0.8760(3) 0.4376(6) 0.2521(13) 0.038 Uiso 1 1 calc DR U . . .
N3 N 0.6610(3) 0.3294(2) 0.38932(14) 0.0279(6) Uani 1 1 d D . . . .
H3 H 0.591(2) 0.3010(8) 0.3636(8) 0.033 Uiso 1 1 calc DR U . . .
N4 N 0.5331(3) 0.5210(2) 0.44464(14) 0.0266(5) Uani 1 1 d D . . . .
H4 H 0.5789(14) 0.5538(10) 0.4786(10) 0.032 Uiso 1 1 calc DR U . . .
N5 N 0.6159(3) 0.6741(2) 0.33728(14) 0.0261(5) Uani 1 1 d D . . . .
H5 H 0.5880(9) 0.6821(3) 0.2941(13) 0.031 Uiso 1 1 calc DR U . . .
C1 C 1.0109(4) 0.5796(3) 0.3478(2) 0.0438(9) Uani 1 1 d . . . . .
H1A H 1.107821 0.607438 0.370409 0.053 Uiso 1 1 calc R U . . .
H1B H 0.988734 0.625545 0.303453 0.053 Uiso 1 1 calc R U . . .
C2 C 1.0291(4) 0.4588(3) 0.3262(2) 0.0425(9) Uani 1 1 d . . . . .
H2A H 1.112328 0.450973 0.289020 0.051 Uiso 1 1 calc R U . . .
H2B H 1.056867 0.413263 0.370015 0.051 Uiso 1 1 calc R U . . .
C3 C 0.8617(4) 0.2968(3) 0.2995(2) 0.0378(8) Uani 1 1 d . . . . .
H3A H 0.962455 0.259847 0.290410 0.045 Uiso 1 1 calc R U . . .
H3B H 0.787986 0.270852 0.261268 0.045 Uiso 1 1 calc R U . . .
C4 C 0.8025(5) 0.2654(3) 0.3754(2) 0.0372(8) Uani 1 1 d . . . . .
H4A H 0.780503 0.183965 0.377546 0.045 Uiso 1 1 calc R U . . .
H4B H 0.881221 0.283249 0.413329 0.045 Uiso 1 1 calc R U . . .
C5 C 0.6066(5) 0.3292(3) 0.46671(18) 0.0389(9) Uani 1 1 d . . . . .
H5A H 0.691808 0.350738 0.500392 0.047 Uiso 1 1 calc R U . . .
H5B H 0.569960 0.253486 0.480702 0.047 Uiso 1 1 calc R U . . .
C6 C 0.4777(5) 0.4118(3) 0.4721(2) 0.0403(9) Uani 1 1 d . . . . .
H6A H 0.388747 0.386135 0.442067 0.048 Uiso 1 1 calc R U . . .
H6B H 0.443473 0.418921 0.524065 0.048 Uiso 1 1 calc R U . . .
C7 C 0.4109(4) 0.5941(3) 0.4163(2) 0.0352(8) Uani 1 1 d . . . . .
H7A H 0.337129 0.612360 0.456415 0.042 Uiso 1 1 calc R U . . .
H7B H 0.353529 0.555462 0.376399 0.042 Uiso 1 1 calc R U . . .
C8 C 0.4823(4) 0.6995(3) 0.3871(2) 0.0371(8) Uani 1 1 d . . . . .
H8A H 0.403663 0.742838 0.359464 0.045 Uiso 1 1 calc R U . . .
H8B H 0.518277 0.746251 0.428973 0.045 Uiso 1 1 calc R U . . .
C9 C 0.7453(4) 0.7515(2) 0.35190(19) 0.0317(7) Uani 1 1 d . . . . .
H9A H 0.704902 0.826931 0.364134 0.038 Uiso 1 1 calc R U . . .
H9B H 0.811184 0.758024 0.307357 0.038 Uiso 1 1 calc R U . . .
C10 C 0.8394(4) 0.7068(3) 0.41575(18) 0.0319(7) Uani 1 1 d . . . . .
H10A H 0.933474 0.753075 0.422322 0.038 Uiso 1 1 calc R U . . .
H10B H 0.778074 0.710798 0.461863 0.038 Uiso 1 1 calc R U . . .

loop_
_atom_site_aniso_label
_atom_site_aniso_U_11
_atom_site_aniso_U_22
_atom_site_aniso_U_33
_atom_site_aniso_U_23
_atom_site_aniso_U_13
_atom_site_aniso_U_12
Co1 0.01983(17) 0.01933(17) 0.01748(17) 0.00066(15) 0.00063(14) -0.00052(14)
Co2 0.02916(19) 0.02103(18) 0.01622(18) -0.00005(15) 0.00196(15) 0.00145(15)
Cl1 0.0297(3) 0.0304(4) 0.0182(3) 0.0009(3) 0.0000(3) -0.0051(3)
Cl2 0.0351(4) 0.0356(4) 0.0252(4) 0.0038(3) 0.0092(3) 0.0098(3)
Cl3 0.0455(4) 0.0246(3) 0.0252(4) 0.0002(3) 0.0014(3) -0.0055(3)
Cl4 0.0371(4) 0.0332(4) 0.0236(3) -0.0037(3) -0.0061(3) 0.0059(3)
N1 0.0265(13) 0.0326(13) 0.0275(14) 0.0064(11) -0.0068(11) -0.0046(11)
N2 0.0305(14) 0.0399(15) 0.0256(14) 0.0015(12) -0.0007(11) 0.0038(13)
N3 0.0379(16) 0.0254(12) 0.0204(12) -0.0012(10) -0.0016(11) -0.0045(11)
N4 0.0327(13) 0.0264(12) 0.0207(12) -0.0038(11) 0.0025(10) -0.0073(11)
N5 0.0313(13) 0.0257(12) 0.0213(12) 0.0019(10) -0.0041(11) -0.0009(11)
C1 0.0219(15) 0.050(2) 0.059(3) 0.008(2) 0.0017(17) -0.0067(15)
C2 0.0228(16) 0.055(2) 0.050(2) 0.0004(19) 0.0017(15) 0.0044(15)
C3 0.0389(19) 0.0346(17) 0.040(2) -0.0077(15) -0.0005(16) 0.0111(15)
C4 0.050(2) 0.0251(15) 0.0368(19) 0.0048(13) -0.0072(17) 0.0103(15)
C5 0.070(3) 0.0277(16) 0.0192(15) 0.0049(12) 0.0044(17) -0.0115(17)
C6 0.055(2) 0.0364(18) 0.0289(18) -0.0062(14) 0.0183(16) -0.0213(18)
C7 0.0289(16) 0.046(2) 0.0302(17) -0.0080(15) 0.0070(14) 0.0031(15)
C8 0.0356(18) 0.0343(18) 0.041(2) -0.0039(16) 0.0031(16) 0.0103(15)
C9 0.0434(17) 0.0226(14) 0.0289(17) 0.0019(13) 0.0008(15) -0.0071(13)
C10 0.0381(18) 0.0290(15) 0.0285(16) -0.0015(13) -0.0053(14) -0.0122(14)

loop_
_atom_type_symbol
_atom_type_description
_atom_type_scat_dispersion_real
_atom_type_scat_dispersion_imag
_atom_type_scat_source
C C 0.0040 0.0020 'International Tables Vol C Tables 4.2.6.8 and 6.1.1.4'
H H 0.0000 0.0000 'International Tables Vol C Tables 4.2.6.8 and 6.1.1.4'
Cl Cl 0.1700 0.1900 'International Tables Vol C Tables 4.2.6.8 and 6.1.1.4'
Co Co 0.3480 1.1400 'International Tables Vol C Tables 4.2.6.8 and 6.1.1.4'
N N 0.0080 0.0040 'International Tables Vol C Tables 4.2.6.8 and 6.1.1.4'

loop_
_geom_angle_atom_site_label_1
_geom_angle_atom_site_label_2
_geom_angle_atom_site_label_3
_geom_angle
_geom_angle_site_symmetry_1
_geom_angle_site_symmetry_3
_geom_angle_publ_flag
N1 Co1 Cl1 151.76(8) . . ?
N1 Co1 N2 79.76(11) . . ?
N1 Co1 N5 79.18(10) . . ?
N2 Co1 Cl1 89.80(8) . . ?
N3 Co1 Cl1 87.59(8) . . ?
N3 Co1 N1 115.62(11) . . ?
N3 Co1 N2 79.24(11) . . ?
N3 Co1 N5 154.84(10) . . ?
N4 Co1 Cl1 103.15(7) . . ?
N4 Co1 N1 97.32(10) . . ?
N4 Co1 N2 153.91(11) . . ?
N4 Co1 N3 78.80(10) . . ?
N4 Co1 N5 79.17(10) . . ?
N5 Co1 Cl1 85.72(7) . . ?
N5 Co1 N2 124.90(11) . . ?
Cl2 Co2 Cl1 107.54(3) . . ?
Cl3 Co2 Cl1 108.36(3) . . ?
Cl3 Co2 Cl2 108.77(4) . . ?
Cl3 Co2 Cl4 112.14(3) . . ?
Cl4 Co2 Cl1 108.61(3) . . ?
Cl4 Co2 Cl2 111.28(3) . . ?
Co2 Cl1 Co1 109.29(3) . . ?
Co1 N1 H1 109.2 . . ?
C1 N1 Co1 106.6(2) . . ?
C1 N1 H1 109.2 . . ?
C1 N1 C10 113.0(3) . . ?
C10 N1 Co1 109.73(19) . . ?
C10 N1 H1 109.2 . . ?
Co1 N2 H2 108.5 . . ?
C2 N2 Co1 109.4(2) . . ?
C2 N2 H2 108.5 . . ?
C3 N2 Co1 109.3(2) . . ?
C3 N2 H2 108.5 . . ?
C3 N2 C2 112.6(3) . . ?
Co1 N3 H3 107.3 . . ?
C4 N3 Co1 110.3(2) . . ?
C4 N3 H3 107.3 . . ?
C4 N3 C5 115.4(3) . . ?
C5 N3 Co1 108.88(19) . . ?
C5 N3 H3 107.3 . . ?
Co1 N4 H4 108.9 . . ?
C6 N4 Co1 111.2(2) . . ?
C6 N4 H4 108.9 . . ?
C7 N4 Co1 104.69(19) . . ?
C7 N4 H4 108.9 . . ?
C7 N4 C6 114.2(3) . . ?
Co1 N5 H5 108.7 . . ?
C8 N5 Co1 109.56(19) . . ?
C8 N5 H5 108.7 . . ?
C9 N5 Co1 110.45(19) . . ?
C9 N5 H5 108.7 . . ?
C9 N5 C8 110.6(3) . . ?
N1 C1 H1A 109.9 . . ?
N1 C1 H1B 109.9 . . ?
N1 C1 C2 109.0(3) . . ?
H1A C1 H1B 108.3 . . ?
C2 C1 H1A 109.9 . . ?
C2 C1 H1B 109.9 . . ?
N2 C2 C1 108.1(3) . . ?
N2 C2 H2A 110.1 . . ?
N2 C2 H2B 110.1 . . ?
C1 C2 H2A 110.1 . . ?
C1 C2 H2B 110.1 . . ?
H2A C2 H2B 108.4 . . ?
N2 C3 H3A 109.8 . . ?
N2 C3 H3B 109.8 . . ?
N2 C3 C4 109.4(3) . . ?
H3A C3 H3B 108.2 . . ?
C4 C3 H3A 109.8 . . ?
C4 C3 H3B 109.8 . . ?
N3 C4 C3 108.1(3) . . ?
N3 C4 H4A 110.1 . . ?
N3 C4 H4B 110.1 . . ?
C3 C4 H4A 110.1 . . ?
C3 C4 H4B 110.1 . . ?
H4A C4 H4B 108.4 . . ?
N3 C5 H5A 110.2 . . ?
N3 C5 H5B 110.2 . . ?
N3 C5 C6 107.4(3) . . ?
H5A C5 H5B 108.5 . . ?
C6 C5 H5A 110.2 . . ?
C6 C5 H5B 110.2 . . ?
N4 C6 C5 108.6(3) . . ?
N4 C6 H6A 110.0 . . ?
N4 C6 H6B 110.0 . . ?
C5 C6 H6A 110.0 . . ?
C5 C6 H6B 110.0 . . ?
H6A C6 H6B 108.4 . . ?
N4 C7 H7A 109.9 . . ?
N4 C7 H7B 109.9 . . ?
N4 C7 C8 109.0(3) . . ?
H7A C7 H7B 108.3 . . ?
C8 C7 H7A 109.9 . . ?
C8 C7 H7B 109.9 . . ?
N5 C8 C7 111.2(3) . . ?
N5 C8 H8A 109.4 . . ?
N5 C8 H8B 109.4 . . ?
C7 C8 H8A 109.4 . . ?
C7 C8 H8B 109.4 . . ?
H8A C8 H8B 108.0 . . ?
N5 C9 H9A 109.9 . . ?
N5 C9 H9B 109.9 . . ?
N5 C9 C10 109.0(2) . . ?
H9A C9 H9B 108.3 . . ?
C10 C9 H9A 109.9 . . ?
C10 C9 H9B 109.9 . . ?
N1 C10 C9 109.5(3) . . ?
N1 C10 H10A 109.8 . . ?
N1 C10 H10B 109.8 . . ?
C9 C10 H10A 109.8 . . ?
C9 C10 H10B 109.8 . . ?
H10A C10 H10B 108.2 . . ?

loop_
_geom_bond_atom_site_label_1
_geom_bond_atom_site_label_2
_geom_bond_distance
_geom_bond_site_symmetry_2
_geom_bond_publ_flag
Co1 Cl1 2.5690(8) . ?
Co1 N1 2.167(3) . ?
Co1 N2 2.186(3) . ?
Co1 N3 2.153(3) . ?
Co1 N4 2.146(2) . ?
Co1 N5 2.186(2) . ?
Co2 Cl1 2.3099(8) . ?
Co2 Cl2 2.2869(9) . ?
Co2 Cl3 2.2570(8) . ?
Co2 Cl4 2.2625(8) . ?
N1 H1 0.81(2) . ?
N1 C1 1.466(5) . ?
N1 C10 1.474(4) . ?
N2 H2 0.80(2) . ?
N2 C2 1.487(4) . ?
N2 C3 1.473(4) . ?
N3 H3 0.84(2) . ?
N3 C4 1.465(5) . ?
N3 C5 1.477(4) . ?
N4 H4 0.83(2) . ?
N4 C6 1.473(4) . ?
N4 C7 1.463(4) . ?
N5 H5 0.82(2) . ?
N5 C8 1.497(4) . ?
N5 C9 1.475(4) . ?
C1 H1A 0.9900 . ?
C1 H1B 0.9900 . ?
C1 C2 1.501(6) . ?
C2 H2A 0.9900 . ?
C2 H2B 0.9900 . ?
C3 H3A 0.9900 . ?
C3 H3B 0.9900 . ?
C3 C4 1.513(5) . ?
C4 H4A 0.9900 . ?
C4 H4B 0.9900 . ?
C5 H5A 0.9900 . ?
C5 H5B 0.9900 . ?
C5 C6 1.491(6) . ?
C6 H6A 0.9900 . ?
C6 H6B 0.9900 . ?
C7 H7A 0.9900 . ?
C7 H7B 0.9900 . ?
C7 C8 1.497(5) . ?
C8 H8A 0.9900 . ?
C8 H8B 0.9900 . ?
C9 H9A 0.9900 . ?
C9 H9B 0.9900 . ?
C9 C10 1.510(5) . ?
C10 H10A 0.9900 . ?
C10 H10B 0.9900 . ?

loop_
_geom_torsion_atom_site_label_1
_geom_torsion_atom_site_label_2
_geom_torsion_atom_site_label_3
_geom_torsion_atom_site_label_4
_geom_torsion
_geom_torsion_site_symmetry_1
_geom_torsion_site_symmetry_2
_geom_torsion_site_symmetry_3
_geom_torsion_site_symmetry_4
_geom_torsion_publ_flag
Co1 N1 C1 C2 -49.7(3) . . . . ?
Co1 N1 C10 C9 -41.9(3) . . . . ?
Co1 N2 C2 C1 -35.2(4) . . . . ?
Co1 N2 C3 C4 -38.5(3) . . . . ?
Co1 N3 C4 C3 -42.8(3) . . . . ?
Co1 N3 C5 C6 46.8(3) . . . . ?
Co1 N4 C6 C5 36.4(3) . . . . ?
Co1 N4 C7 C8 -55.6(3) . . . . ?
Co1 N5 C8 C7 -16.0(3) . . . . ?
Co1 N5 C9 C10 -37.1(3) . . . . ?
N1 C1 C2 N2 57.7(4) . . . . ?
N2 C3 C4 N3 54.4(4) . . . . ?
N3 C5 C6 N4 -55.0(4) . . . . ?
N4 C7 C8 N5 48.4(4) . . . . ?
N5 C9 C10 N1 52.8(4) . . . . ?
C1 N1 C10 C9 76.9(3) . . . . ?
C2 N2 C3 C4 83.3(4) . . . . ?
C3 N2 C2 C1 -157.0(3) . . . . ?
C4 N3 C5 C6 171.5(3) . . . . ?
C5 N3 C4 C3 -166.7(3) . . . . ?
C6 N4 C7 C8 -177.4(3) . . . . ?
C7 N4 C6 C5 154.6(3) . . . . ?
C8 N5 C9 C10 84.3(3) . . . . ?
C9 N5 C8 C7 -138.0(3) . . . . ?
C10 N1 C1 C2 -170.3(3) . . . . ?

loop_
_twin_individual_id
_twin_individual_mass_fraction_refined
1 0.98572
2 0.01428
